data_7104125
loop_
_publ_author_name
'Pelleteret, Diane'
'Cl\'erac, Rodolphe'
'Mathoni\`ere, Corine'
'Hart\'e, Etienne'
'Schmitt, Wolfgang'
'Kruger, Paul E'

_publ_section_title
;
 Asymmetric spin crossover behaviour and evidence of light-induced
 excited spin state trapping in a dinuclear iron(II) helicate.
;
_journal_issue 2
_journal_name_full 'Chemical communications (Cambridge, England)'
_journal_page_first 221
_journal_page_last 223
_journal_paper_doi 10.1039/b816196h
_journal_volume 34
_journal_year 2008
_chemical_formula_sum 'C70 H66 Cl4 Fe2 N20 O19'
_chemical_formula_weight 1744.93
_chemical_name_systematic
;
?
;
_space_group_IT_number 14
_symmetry_cell_setting monoclinic
_symmetry_space_group_name_Hall '-P 2yn'
_symmetry_space_group_name_H-M 'P 1 21/n 1'
_atom_sites_solution_hydrogens geom
_atom_sites_solution_primary direct
_atom_sites_solution_secondary difmap
_audit_creation_method SHELXL-97
_cell_angle_alpha 90.00
_cell_angle_beta 90.32(3)
_cell_angle_gamma 90.00
_cell_formula_units_Z 4
_cell_length_a 21.250(4)
_cell_length_b 10.756(2)
_cell_length_c 33.469(7)
_cell_measurement_temperature 150(2)
_cell_measurement_theta_max 28.4
_cell_measurement_theta_min 1.13
_cell_volume 7650(3)
_computing_cell_refinement 'Bruker Smart'
_computing_data_collection 'Bruker Smart'
_computing_data_reduction 'Bruker Smart'
_computing_structure_refinement 'SHELXL-97 (Sheldrick, 1997)'
_computing_structure_solution 'SHELXS-97 (Sheldrick, 1990)'
_diffrn_ambient_temperature 150(2)
_diffrn_measured_fraction_theta_full 1.000
_diffrn_measured_fraction_theta_max 1.000
_diffrn_measurement_device_type 'Bruker Smart Apex'
_diffrn_measurement_method 'area detector, omega scans'
_diffrn_radiation_monochromator graphite
_diffrn_radiation_source 'fine-focus sealed tube'
_diffrn_radiation_type MoK\a
_diffrn_radiation_wavelength 0.71073
_diffrn_reflns_av_R_equivalents 0.0513
_diffrn_reflns_av_sigmaI/netI 0.0389
_diffrn_reflns_limit_h_max 25
_diffrn_reflns_limit_h_min -25
_diffrn_reflns_limit_k_max 13
_diffrn_reflns_limit_k_min -13
_diffrn_reflns_limit_l_max 40
_diffrn_reflns_limit_l_min -40
_diffrn_reflns_number 82388
_diffrn_reflns_theta_full 25.50
_diffrn_reflns_theta_max 25.50
_diffrn_reflns_theta_min 1.13
_exptl_absorpt_coefficient_mu 0.604
_exptl_absorpt_correction_type none
_exptl_crystal_colour red
_exptl_crystal_density_diffrn 1.515
_exptl_crystal_density_method 'not measured'
_exptl_crystal_description plate
_exptl_crystal_F_000 3592
_exptl_crystal_size_max 0.25
_exptl_crystal_size_mid 0.25
_exptl_crystal_size_min 0.15
_refine_diff_density_max 0.726
_refine_diff_density_min -0.488
_refine_diff_density_rms 0.084
_refine_ls_extinction_method none
_refine_ls_goodness_of_fit_ref 1.088
_refine_ls_hydrogen_treatment constr
_refine_ls_matrix_type full
_refine_ls_number_parameters 1052
_refine_ls_number_reflns 14219
_refine_ls_number_restraints 0
_refine_ls_restrained_S_all 1.088
_refine_ls_R_factor_all 0.0749
_refine_ls_R_factor_gt 0.0572
_refine_ls_shift/su_max 0.001
_refine_ls_shift/su_mean 0.000
_refine_ls_structure_factor_coef Fsqd
_refine_ls_weighting_details 'calc w=1/[\s^2^(Fo^2^)+(0.0836P)^2^+8.0151P] where P=(Fo^2^+2Fc^2^)/3'
_refine_ls_weighting_scheme calc
_refine_ls_wR_factor_gt 0.1509
_refine_ls_wR_factor_ref 0.1637
_reflns_number_gt 11076
_reflns_number_total 14219
_reflns_threshold_expression >2sigma(I)
_cod_data_source_file B816196h.txt
_cod_data_source_block 1
_cod_original_sg_symbol_H-M P21/n
_cod_database_code 7104125

loop_
_symmetry_equiv_pos_as_xyz
'x, y, z'
'-x+1/2, y+1/2, -z+1/2'
'-x, -y, -z'
'x-1/2, -y-1/2, z-1/2'

loop_
_atom_site_label
_atom_site_type_symbol
_atom_site_fract_x
_atom_site_fract_y
_atom_site_fract_z
_atom_site_U_iso_or_equiv
_atom_site_adp_type
_atom_site_occupancy
_atom_site_symmetry_multiplicity
_atom_site_calc_flag
_atom_site_refinement_flags
_atom_site_disorder_assembly
_atom_site_disorder_group
Fe1 Fe 0.78545(2) 0.78938(4) 0.023748(13) 0.02806(13) Uani 1 1 d . . .
Fe2 Fe 1.05234(2) 0.79319(5) 0.321956(14) 0.03029(13) Uani 1 1 d . . .
Cl1 Cl 1.00723(5) 1.23937(10) 0.42936(3) 0.0525(3) Uani 1 1 d . . .
Cl2 Cl 0.79229(5) 0.76813(9) 0.39279(3) 0.0475(2) Uani 1 1 d . . .
Cl3 Cl 1.17152(5) 0.36216(10) 0.20841(4) 0.0557(3) Uani 1 1 d . . .
Cl4 Cl 1.40981(6) 0.19692(12) 0.47657(4) 0.0720(4) Uani 1 1 d . . .
O1 O 1.04141(12) 1.0450(3) 0.13097(8) 0.0548(8) Uani 1 1 d . . .
O2 O 0.91551(14) 0.4134(2) 0.17544(7) 0.0486(7) Uani 1 1 d . . .
O3 O 0.75306(10) 0.8995(2) 0.23133(7) 0.0366(6) Uani 1 1 d . . .
O4 O 1.02976(18) 1.3586(3) 0.41616(11) 0.0798(10) Uani 1 1 d . . .
O5 O 0.97284(19) 1.1842(4) 0.39847(11) 0.0942(13) Uani 1 1 d . . .
O6 O 0.9652(3) 1.2521(4) 0.46229(11) 0.1070(16) Uani 1 1 d . . .
O7 O 1.0579(3) 1.1622(6) 0.4371(2) 0.172(3) Uani 1 1 d . . .
O8 O 0.79891(17) 0.8986(3) 0.39324(10) 0.0686(9) Uani 1 1 d . . .
O9 O 0.84485(15) 0.7087(3) 0.37448(11) 0.0682(9) Uani 1 1 d . . .
O10 O 0.73890(18) 0.7359(4) 0.36887(16) 0.1085(16) Uani 1 1 d . . .
O11 O 0.7826(3) 0.7211(4) 0.43080(13) 0.1244(19) Uani 1 1 d . . .
O12 O 1.1267(2) 0.3313(4) 0.17766(12) 0.1011(14) Uani 1 1 d . . .
O13 O 1.1656(2) 0.4900(3) 0.21634(15) 0.1091(16) Uani 1 1 d . . .
O14 O 1.1554(3) 0.2920(5) 0.24194(13) 0.128(2) Uani 1 1 d . . .
O15 O 1.2293(2) 0.3336(5) 0.1954(2) 0.172(3) Uani 1 1 d . . .
O16 O 1.3595(2) 0.1070(5) 0.47666(15) 0.1109(16) Uani 1 1 d . A .
O17 O 1.3817(2) 0.3055(4) 0.46196(17) 0.1168(16) Uani 1 1 d . A .
O18A O 1.4568(4) 0.1306(15) 0.4764(9) 0.201(14) Uani 0.56(2) 1 d P A 1
O18B O 1.4493(7) 0.1855(11) 0.4394(4) 0.096(6) Uani 0.44(2) 1 d P A 2
O19 O 1.4263(5) 0.2416(9) 0.5145(3) 0.251(5) Uani 1 1 d . A .
N1 N 0.72144(13) 0.9067(3) 0.00324(8) 0.0312(6) Uani 1 1 d . . .
N2 N 0.70273(14) 1.0975(3) -0.01737(8) 0.0346(7) Uani 1 1 d . . .
N3 N 0.82532(13) 0.9525(3) 0.04063(8) 0.0299(6) Uani 1 1 d . . .
N4 N 1.09918(12) 0.7797(3) 0.26956(8) 0.0299(6) Uani 1 1 d . . .
N5 N 1.11997(13) 0.6778(3) 0.33728(8) 0.0349(6) Uani 1 1 d . . .
N6 N 1.20428(13) 0.5703(3) 0.32084(9) 0.0346(6) Uani 1 1 d . . .
N7 N 0.83034(13) 0.7976(3) -0.02716(8) 0.0336(6) Uani 1 1 d . . .
N8 N 0.90349(14) 0.7184(3) -0.06625(8) 0.0374(7) Uani 1 1 d . . .
N9 N 0.85947(13) 0.6812(2) 0.03701(8) 0.0293(6) Uani 1 1 d . . .
N10 N 0.99137(12) 0.6494(3) 0.31611(8) 0.0309(6) Uani 1 1 d . . .
N11 N 1.02019(14) 0.7838(3) 0.37665(9) 0.0403(7) Uani 1 1 d . . .
N12 N 0.97427(17) 0.6685(4) 0.42288(10) 0.0543(9) Uani 1 1 d . . .
N13 N 0.73550(13) 0.6515(3) 0.00156(8) 0.0319(6) Uani 1 1 d . . .
N14 N 0.65173(14) 0.5317(3) 0.00735(9) 0.0388(7) Uani 1 1 d . . .
N15 N 0.73388(13) 0.7425(3) 0.07281(8) 0.0308(6) Uani 1 1 d . . .
N16 N 0.98959(12) 0.9227(3) 0.30487(8) 0.0309(6) Uani 1 1 d . . .
N17 N 1.10042(14) 0.9450(3) 0.33519(9) 0.0417(7) Uani 1 1 d . . .
N18 N 1.10204(16) 1.1517(3) 0.33565(10) 0.0517(9) Uani 1 1 d . . .
N19 N 0.9071(3) 0.2444(8) 0.2763(4) 0.200(6) Uani 1 1 d . . .
N20 N 1.2861(2) 0.3032(5) 0.37737(18) 0.0960(17) Uani 1 1 d . . .
C1 C 0.66712(16) 0.9060(3) -0.01869(10) 0.0367(8) Uani 1 1 d . . .
H1 H 0.6423 0.8367 -0.0240 0.044 Uiso 1 1 calc R . .
C2 C 0.65535(16) 1.0245(3) -0.03146(10) 0.0380(8) Uani 1 1 d . . .
H2 H 0.6213 1.0503 -0.0469 0.046 Uiso 1 1 calc R . .
C3 C 0.7112(2) 1.2302(4) -0.02507(12) 0.0471(10) Uani 1 1 d . . .
H3A H 0.7080 1.2754 -0.0004 0.071 Uiso 1 1 calc R . .
H3B H 0.6793 1.2584 -0.0433 0.071 Uiso 1 1 calc R . .
H3C H 0.7520 1.2440 -0.0365 0.071 Uiso 1 1 calc R . .
C4 C 0.74182(16) 1.0237(3) 0.00363(9) 0.0310(7) Uani 1 1 d . . .
C5 C 0.79887(15) 1.0490(3) 0.02545(9) 0.0308(7) Uani 1 1 d . . .
H5 H 0.8153 1.1287 0.0283 0.037 Uiso 1 1 calc R . .
C7 C 0.88139(15) 0.9749(3) 0.06387(9) 0.0294(7) Uani 1 1 d . . .
C8 C 0.87636(18) 1.0285(5) 0.10102(12) 0.0566(12) Uani 1 1 d . . .
H8 H 0.8371 1.0508 0.1108 0.068 Uiso 1 1 calc R . .
C9 C 0.93009(19) 1.0493(5) 0.12382(12) 0.0625(13) Uani 1 1 d . . .
H9 H 0.9271 1.0849 0.1491 0.075 Uiso 1 1 calc R . .
C10 C 0.98752(16) 1.0167(4) 0.10875(11) 0.0389(9) Uani 1 1 d . . .
C11 C 0.99327(17) 0.9694(4) 0.07146(12) 0.0443(9) Uani 1 1 d . . .
H11 H 1.0328 0.9515 0.0612 0.053 Uiso 1 1 calc R . .
C12 C 0.93935(17) 0.9477(4) 0.04858(11) 0.0416(9) Uani 1 1 d . . .
H12 H 0.9428 0.9148 0.0230 0.050 Uiso 1 1 calc R . .
C13 C 1.05382(15) 0.9744(4) 0.16480(11) 0.0378(8) Uani 1 1 d . . .
C14 C 1.04971(18) 0.8472(4) 0.16483(11) 0.0438(9) Uani 1 1 d . . .
H14 H 1.0361 0.8051 0.1421 0.053 Uiso 1 1 calc R . .
C15 C 1.06613(17) 0.7818(3) 0.19914(11) 0.0395(8) Uani 1 1 d . . .
H15 H 1.0642 0.6954 0.1993 0.047 Uiso 1 1 calc R . .
C16 C 1.08537(14) 0.8453(3) 0.23307(10) 0.0305(7) Uani 1 1 d . . .
C17 C 1.09048(15) 0.9727(3) 0.23218(10) 0.0355(8) Uani 1 1 d . . .
H17 H 1.1047 1.0152 0.2547 0.043 Uiso 1 1 calc R . .
C18 C 1.07450(16) 1.0381(3) 0.19794(11) 0.0389(8) Uani 1 1 d . . .
H18 H 1.0777 1.1243 0.1974 0.047 Uiso 1 1 calc R . .
C19 C 1.14879(15) 0.7106(3) 0.27021(10) 0.0330(7) Uani 1 1 d . . .
H19 H 1.1750 0.7004 0.2483 0.040 Uiso 1 1 calc R . .
C20 C 1.15989(15) 0.6506(3) 0.30818(10) 0.0317(7) Uani 1 1 d . . .
C21 C 1.13983(18) 0.6125(4) 0.36999(11) 0.0427(9) Uani 1 1 d . . .
H21 H 1.1208 0.6130 0.3950 0.051 Uiso 1 1 calc R . .
C22 C 1.19207(17) 0.5465(4) 0.35994(11) 0.0404(9) Uani 1 1 d . . .
H22 H 1.2152 0.4946 0.3767 0.049 Uiso 1 1 calc R . .
C23 C 1.25745(17) 0.5214(4) 0.29810(12) 0.0475(10) Uani 1 1 d . . .
H23A H 1.2433 0.4544 0.2814 0.071 Uiso 1 1 calc R . .
H23B H 1.2892 0.4915 0.3162 0.071 Uiso 1 1 calc R . .
H23C H 1.2747 0.5863 0.2818 0.071 Uiso 1 1 calc R . .
C24 C 0.82153(18) 0.8420(4) -0.06507(11) 0.0419(9) Uani 1 1 d . . .
H24 H 0.7900 0.8968 -0.0730 0.050 Uiso 1 1 calc R . .
C25 C 0.86594(18) 0.7933(4) -0.08896(11) 0.0430(9) Uani 1 1 d . . .
H25 H 0.8702 0.8081 -0.1162 0.052 Uiso 1 1 calc R . .
C26 C 0.95977(19) 0.6501(4) -0.07918(12) 0.0517(10) Uani 1 1 d . . .
H26A H 0.9615 0.6495 -0.1078 0.078 Uiso 1 1 calc R . .
H26B H 0.9578 0.5662 -0.0695 0.078 Uiso 1 1 calc R . .
H26C H 0.9967 0.6900 -0.0687 0.078 Uiso 1 1 calc R . .
C27 C 0.88017(16) 0.7230(3) -0.02867(10) 0.0324(7) Uani 1 1 d . . .
C28 C 0.89679(15) 0.6589(3) 0.00750(10) 0.0315(7) Uani 1 1 d . . .
H28 H 0.9313 0.6060 0.0095 0.038 Uiso 1 1 calc R . .
C29 C 0.87290(15) 0.6160(3) 0.07368(9) 0.0286(7) Uani 1 1 d . . .
C30 C 0.89955(19) 0.6765(3) 0.10557(11) 0.0443(9) Uani 1 1 d . . .
H30 H 0.9079 0.7612 0.1039 0.053 Uiso 1 1 calc R . .
C31 C 0.91413(19) 0.6119(3) 0.14043(11) 0.0451(9) Uani 1 1 d . . .
H31 H 0.9323 0.6529 0.1621 0.054 Uiso 1 1 calc R . .
C32 C 0.90142(16) 0.4867(3) 0.14248(10) 0.0348(8) Uani 1 1 d . . .
C33 C 0.8732(2) 0.4272(3) 0.11093(12) 0.0504(11) Uani 1 1 d . . .
H33 H 0.8631 0.3433 0.1128 0.060 Uiso 1 1 calc R . .
C34 C 0.8597(2) 0.4920(4) 0.07641(12) 0.0506(10) Uani 1 1 d . . .
H34 H 0.8415 0.4510 0.0548 0.061 Uiso 1 1 calc R . .
C35 C 0.93403(17) 0.4744(3) 0.21038(10) 0.0363(8) Uani 1 1 d . . .
C36 C 0.99607(17) 0.4687(3) 0.22181(10) 0.0353(8) Uani 1 1 d . . .
H36 H 1.0252 0.4265 0.2062 0.042 Uiso 1 1 calc R . .
C37 C 1.01489(15) 0.5265(3) 0.25683(10) 0.0336(8) Uani 1 1 d . . .
H37 H 1.0569 0.5238 0.2647 0.040 Uiso 1 1 calc R . .
C38 C 0.97164(15) 0.5878(3) 0.28006(10) 0.0299(7) Uani 1 1 d . . .
C39 C 0.90849(16) 0.5899(3) 0.26906(12) 0.0394(8) Uani 1 1 d . . .
H39 H 0.8790 0.6294 0.2851 0.047 Uiso 1 1 calc R . .
C40 C 0.88992(17) 0.5325(3) 0.23386(12) 0.0427(9) Uani 1 1 d . . .
H40 H 0.8478 0.5331 0.2261 0.051 Uiso 1 1 calc R . .
C41 C 0.96626(17) 0.6131(4) 0.34909(10) 0.0380(8) Uani 1 1 d . . .
H41 H 0.9385 0.5464 0.3505 0.046 Uiso 1 1 calc R . .
C42 C 0.98456(18) 0.6837(4) 0.38318(10) 0.0420(9) Uani 1 1 d . . .
C43 C 1.0332(2) 0.8341(5) 0.41319(12) 0.0540(11) Uani 1 1 d . . .
H43 H 1.0573 0.9049 0.4179 0.065 Uiso 1 1 calc R . .
C44 C 1.0050(2) 0.7633(5) 0.44156(13) 0.0673(15) Uani 1 1 d . . .
H44 H 1.0064 0.7772 0.4690 0.081 Uiso 1 1 calc R . .
C45 C 0.9345(3) 0.5749(5) 0.44164(14) 0.0790(17) Uani 1 1 d . . .
H45A H 0.8932 0.6086 0.4458 0.119 Uiso 1 1 calc R . .
H45B H 0.9525 0.5512 0.4669 0.119 Uiso 1 1 calc R . .
H45C H 0.9316 0.5033 0.4246 0.119 Uiso 1 1 calc R . .
C46 C 0.72290(18) 0.5982(3) -0.03472(11) 0.0376(8) Uani 1 1 d . . .
H46 H 0.7458 0.6108 -0.0580 0.045 Uiso 1 1 calc R . .
C47 C 0.67178(18) 0.5243(3) -0.03129(11) 0.0410(9) Uani 1 1 d . . .
H47 H 0.6536 0.4771 -0.0515 0.049 Uiso 1 1 calc R . .
C48 C 0.59893(19) 0.4651(4) 0.02555(14) 0.0541(11) Uani 1 1 d . . .
H48A H 0.6142 0.3912 0.0385 0.081 Uiso 1 1 calc R . .
H48B H 0.5690 0.4427 0.0052 0.081 Uiso 1 1 calc R . .
H48C H 0.5790 0.5177 0.0449 0.081 Uiso 1 1 calc R . .
C49 C 0.69148(16) 0.6092(3) 0.02622(10) 0.0329(7) Uani 1 1 d . . .
C50 C 0.69229(16) 0.6570(3) 0.06625(10) 0.0344(8) Uani 1 1 d . . .
H50 H 0.6651 0.6287 0.0859 0.041 Uiso 1 1 calc R . .
C51 C 0.73856(15) 0.7838(3) 0.11329(10) 0.0318(7) Uani 1 1 d . . .
C52 C 0.74995(16) 0.6961(3) 0.14318(10) 0.0364(8) Uani 1 1 d . . .
H52 H 0.7545 0.6125 0.1368 0.044 Uiso 1 1 calc R . .
C53 C 0.75431(16) 0.7361(3) 0.18257(10) 0.0358(8) Uani 1 1 d . . .
H53 H 0.7617 0.6788 0.2029 0.043 Uiso 1 1 calc R . .
C54 C 0.74779(15) 0.8598(3) 0.19171(9) 0.0314(7) Uani 1 1 d . . .
C55 C 0.73452(16) 0.9464(3) 0.16239(10) 0.0357(8) Uani 1 1 d . . .
H55 H 0.7285 1.0295 0.1690 0.043 Uiso 1 1 calc R . .
C56 C 0.73034(17) 0.9079(3) 0.12301(10) 0.0361(8) Uani 1 1 d . . .
H56 H 0.7220 0.9657 0.1030 0.043 Uiso 1 1 calc R . .
C57 C 0.81292(15) 0.8963(3) 0.24847(10) 0.0304(7) Uani 1 1 d . . .
C58 C 0.86729(16) 0.8823(4) 0.22629(10) 0.0365(8) Uani 1 1 d . . .
H58 H 0.8651 0.8694 0.1988 0.044 Uiso 1 1 calc R . .
C59 C 0.92497(16) 0.8878(4) 0.24569(10) 0.0367(8) Uani 1 1 d . . .
H59 H 0.9618 0.8780 0.2311 0.044 Uiso 1 1 calc R . .
C60 C 0.92861(15) 0.9077(3) 0.28621(10) 0.0302(7) Uani 1 1 d . . .
C61 C 0.87431(16) 0.9189(3) 0.30828(10) 0.0336(7) Uani 1 1 d . . .
H61 H 0.8766 0.9305 0.3358 0.040 Uiso 1 1 calc R . .
C62 C 0.81632(15) 0.9127(3) 0.28926(10) 0.0329(7) Uani 1 1 d . . .
H62 H 0.7796 0.9196 0.3041 0.040 Uiso 1 1 calc R . .
C63 C 1.00471(16) 1.0356(3) 0.31345(10) 0.0354(8) Uani 1 1 d . . .
H63 H 0.9776 1.1025 0.3096 0.043 Uiso 1 1 calc R . .
C64 C 1.06706(17) 1.0487(4) 0.32938(11) 0.0408(9) Uani 1 1 d . . .
C65 C 1.15936(19) 0.9832(5) 0.34656(14) 0.0609(12) Uani 1 1 d . . .
H65 H 1.1930 0.9317 0.3530 0.073 Uiso 1 1 calc R . .
C66 C 1.1601(2) 1.1096(5) 0.34674(16) 0.0675(14) Uani 1 1 d . . .
H66 H 1.1945 1.1591 0.3533 0.081 Uiso 1 1 calc R . .
C67 C 1.0831(2) 1.2807(4) 0.32875(16) 0.0676(14) Uani 1 1 d . . .
H67A H 1.1055 1.3341 0.3469 0.101 Uiso 1 1 calc R . .
H67B H 1.0387 1.2890 0.3331 0.101 Uiso 1 1 calc R . .
H67C H 1.0927 1.3037 0.3018 0.101 Uiso 1 1 calc R . .
C68 C 0.8713(3) 0.2196(5) 0.2465(3) 0.099(3) Uani 1 1 d . . .
C69 C 0.8283(3) 0.2018(6) 0.2142(2) 0.100(2) Uani 1 1 d . . .
C70 C 1.3143(3) 0.2138(6) 0.37782(16) 0.0735(15) Uani 1 1 d . . .
C71 C 1.3494(4) 0.0965(6) 0.3795(2) 0.107(2) Uani 1 1 d . . .

loop_
_atom_site_aniso_label
_atom_site_aniso_U_11
_atom_site_aniso_U_22
_atom_site_aniso_U_33
_atom_site_aniso_U_23
_atom_site_aniso_U_13
_atom_site_aniso_U_12
Fe1 0.0308(3) 0.0285(2) 0.0248(2) 0.00201(18) -0.00483(18) 0.00304(19)
Fe2 0.0250(2) 0.0388(3) 0.0270(3) -0.0021(2) -0.00362(18) 0.0034(2)
Cl1 0.0623(6) 0.0523(6) 0.0428(5) -0.0015(4) -0.0149(5) 0.0045(5)
Cl2 0.0520(6) 0.0458(5) 0.0446(5) -0.0008(4) 0.0073(4) -0.0107(4)
Cl3 0.0496(6) 0.0449(6) 0.0728(7) -0.0113(5) 0.0089(5) 0.0008(4)
Cl4 0.0687(8) 0.0617(7) 0.0854(9) 0.0068(6) -0.0182(7) -0.0019(6)
O1 0.0372(14) 0.0702(19) 0.0568(17) 0.0368(15) -0.0186(12) -0.0248(13)
O2 0.0760(19) 0.0307(13) 0.0387(14) 0.0089(11) -0.0264(13) -0.0092(13)
O3 0.0236(11) 0.0584(16) 0.0279(12) -0.0042(11) -0.0004(9) 0.0068(11)
O4 0.087(3) 0.064(2) 0.089(3) -0.0035(19) 0.005(2) -0.0164(19)
O5 0.094(3) 0.126(4) 0.063(2) -0.017(2) -0.006(2) -0.043(3)
O6 0.171(5) 0.098(3) 0.053(2) -0.011(2) 0.038(3) -0.015(3)
O7 0.114(4) 0.150(5) 0.252(8) 0.064(5) -0.060(5) 0.044(4)
O8 0.089(2) 0.0451(18) 0.072(2) -0.0101(15) 0.0231(18) -0.0142(16)
O9 0.0581(19) 0.061(2) 0.086(2) 0.0118(17) 0.0166(17) 0.0127(16)
O10 0.062(2) 0.106(3) 0.157(4) -0.063(3) -0.028(3) 0.003(2)
O11 0.204(6) 0.099(3) 0.071(3) 0.024(2) 0.058(3) -0.020(3)
O12 0.144(4) 0.082(3) 0.077(3) -0.023(2) -0.019(3) -0.025(3)
O13 0.117(3) 0.053(2) 0.157(4) -0.042(2) -0.065(3) 0.018(2)
O14 0.192(5) 0.133(4) 0.058(2) 0.006(3) 0.017(3) -0.050(4)
O15 0.091(3) 0.119(4) 0.308(8) 0.059(5) 0.107(5) 0.046(3)
O16 0.084(3) 0.124(4) 0.125(4) 0.045(3) -0.020(3) -0.027(3)
O17 0.097(3) 0.090(3) 0.164(5) 0.022(3) 0.016(3) 0.000(3)
O18A 0.023(4) 0.140(11) 0.44(4) -0.122(18) -0.027(9) 0.028(5)
O18B 0.103(8) 0.066(7) 0.121(10) -0.027(6) 0.088(7) -0.032(5)
O19 0.327(12) 0.228(9) 0.197(8) -0.055(7) -0.164(9) 0.031(9)
N1 0.0300(14) 0.0358(16) 0.0279(14) 0.0007(12) -0.0064(11) 0.0039(12)
N2 0.0403(16) 0.0353(16) 0.0281(14) 0.0005(12) -0.0053(12) 0.0108(13)
N3 0.0321(14) 0.0330(15) 0.0245(13) -0.0013(11) -0.0061(11) 0.0045(12)
N4 0.0251(14) 0.0359(15) 0.0287(14) 0.0004(12) -0.0034(11) -0.0008(12)
N5 0.0308(15) 0.0447(17) 0.0291(15) -0.0017(13) -0.0047(12) 0.0024(13)
N6 0.0269(14) 0.0394(16) 0.0374(16) -0.0025(13) -0.0069(12) 0.0026(12)
N7 0.0356(15) 0.0354(16) 0.0298(15) 0.0061(12) -0.0060(12) -0.0013(13)
N8 0.0365(16) 0.0455(18) 0.0302(15) -0.0004(13) 0.0041(12) -0.0094(13)
N9 0.0314(14) 0.0288(14) 0.0276(14) 0.0011(11) -0.0047(11) 0.0000(11)
N10 0.0299(14) 0.0339(15) 0.0288(15) 0.0032(12) 0.0001(11) 0.0057(12)
N11 0.0338(16) 0.055(2) 0.0322(16) -0.0071(14) -0.0029(12) 0.0101(15)
N12 0.058(2) 0.073(2) 0.0313(17) 0.0121(17) 0.0107(16) 0.0269(19)
N13 0.0369(15) 0.0285(14) 0.0304(15) 0.0035(12) -0.0038(12) 0.0030(12)
N14 0.0426(17) 0.0310(15) 0.0429(18) 0.0017(13) -0.0069(14) -0.0008(13)
N15 0.0318(15) 0.0310(15) 0.0295(14) 0.0036(12) -0.0031(11) 0.0067(12)
N16 0.0256(14) 0.0382(16) 0.0289(14) -0.0012(12) -0.0001(11) 0.0005(12)
N17 0.0296(15) 0.056(2) 0.0397(17) -0.0070(15) -0.0054(13) -0.0031(14)
N18 0.048(2) 0.055(2) 0.053(2) -0.0138(17) -0.0001(16) -0.0155(17)
N19 0.080(4) 0.159(7) 0.361(14) 0.192(9) -0.004(6) 0.000(5)
N20 0.051(3) 0.101(4) 0.136(5) 0.045(3) -0.013(3) 0.016(3)
C1 0.0337(18) 0.044(2) 0.0323(18) -0.0033(15) -0.0085(14) 0.0017(16)
C2 0.0349(19) 0.048(2) 0.0311(18) -0.0060(16) -0.0091(14) 0.0101(16)
C3 0.059(3) 0.038(2) 0.044(2) 0.0053(17) -0.0066(19) 0.0124(18)
C4 0.0339(18) 0.0338(18) 0.0252(16) 0.0007(14) -0.0022(13) 0.0075(14)
C5 0.0337(17) 0.0315(17) 0.0273(16) 0.0002(14) -0.0004(13) 0.0028(14)
C7 0.0297(17) 0.0298(17) 0.0286(17) 0.0046(13) -0.0046(13) 0.0030(13)
C8 0.0285(19) 0.101(4) 0.040(2) -0.020(2) -0.0022(16) -0.002(2)
C9 0.039(2) 0.119(4) 0.030(2) -0.010(2) -0.0009(17) -0.016(2)
C10 0.0295(18) 0.046(2) 0.041(2) 0.0207(17) -0.0076(15) -0.0088(16)
C11 0.0285(18) 0.043(2) 0.062(3) -0.0049(19) 0.0065(17) -0.0060(16)
C12 0.040(2) 0.046(2) 0.039(2) -0.0071(17) 0.0065(16) -0.0088(17)
C13 0.0210(16) 0.051(2) 0.041(2) 0.0158(17) -0.0030(14) -0.0095(15)
C14 0.046(2) 0.053(2) 0.0327(19) 0.0076(17) -0.0106(16) -0.0156(18)
C15 0.045(2) 0.037(2) 0.0363(19) 0.0068(15) -0.0084(16) -0.0054(16)
C16 0.0197(15) 0.0419(19) 0.0299(17) 0.0035(14) -0.0013(12) -0.0015(14)
C17 0.0300(18) 0.042(2) 0.0350(18) 0.0028(15) 0.0002(14) -0.0055(15)
C18 0.0295(18) 0.038(2) 0.049(2) 0.0096(17) 0.0017(15) -0.0059(15)
C19 0.0261(17) 0.0405(19) 0.0322(18) -0.0020(15) -0.0015(13) -0.0016(15)
C20 0.0251(16) 0.0367(18) 0.0331(18) -0.0015(14) -0.0061(13) 0.0000(14)
C21 0.044(2) 0.059(2) 0.0257(18) 0.0022(16) -0.0088(15) 0.0076(18)
C22 0.037(2) 0.046(2) 0.038(2) 0.0053(16) -0.0156(15) -0.0008(17)
C23 0.0304(19) 0.056(2) 0.056(2) 0.003(2) -0.0014(17) 0.0088(17)
C24 0.045(2) 0.049(2) 0.0317(19) 0.0110(17) -0.0057(16) -0.0009(18)
C25 0.050(2) 0.048(2) 0.0313(19) 0.0091(17) -0.0038(16) -0.0143(18)
C26 0.051(2) 0.064(3) 0.041(2) -0.006(2) 0.0133(18) -0.003(2)
C27 0.0336(18) 0.0336(18) 0.0301(17) 0.0010(14) -0.0016(14) -0.0070(14)
C28 0.0267(16) 0.0342(18) 0.0337(18) -0.0009(14) -0.0052(14) 0.0010(14)
C29 0.0270(16) 0.0307(17) 0.0280(16) 0.0043(13) -0.0034(13) 0.0029(13)
C30 0.062(3) 0.0314(19) 0.040(2) 0.0080(16) -0.0123(18) -0.0113(17)
C31 0.059(2) 0.037(2) 0.039(2) 0.0078(16) -0.0203(18) -0.0153(18)
C32 0.0394(19) 0.0316(18) 0.0334(18) 0.0049(14) -0.0077(15) 0.0000(15)
C33 0.075(3) 0.0262(18) 0.049(2) 0.0053(16) -0.024(2) -0.0111(18)
C34 0.073(3) 0.037(2) 0.041(2) -0.0005(17) -0.027(2) -0.0099(19)
C35 0.048(2) 0.0274(17) 0.0331(18) 0.0075(14) -0.0123(16) -0.0059(15)
C36 0.0378(19) 0.0373(19) 0.0308(18) 0.0019(15) 0.0015(14) -0.0037(15)
C37 0.0273(17) 0.041(2) 0.0319(18) 0.0024(15) -0.0032(14) -0.0032(14)
C38 0.0280(16) 0.0312(17) 0.0306(17) 0.0060(14) -0.0018(13) 0.0012(13)
C39 0.0305(18) 0.0354(19) 0.052(2) 0.0017(16) -0.0029(16) 0.0026(15)
C40 0.0354(19) 0.0329(19) 0.059(2) 0.0052(17) -0.0208(18) -0.0030(15)
C41 0.0367(19) 0.041(2) 0.0362(19) 0.0066(16) 0.0052(15) 0.0087(16)
C42 0.046(2) 0.052(2) 0.0284(18) 0.0051(16) 0.0048(15) 0.0179(18)
C43 0.052(2) 0.077(3) 0.033(2) -0.016(2) -0.0070(18) 0.017(2)
C44 0.067(3) 0.102(4) 0.033(2) -0.012(2) -0.008(2) 0.041(3)
C45 0.098(4) 0.090(4) 0.050(3) 0.028(3) 0.031(3) 0.033(3)
C46 0.048(2) 0.0327(19) 0.0325(18) -0.0025(15) -0.0047(15) 0.0036(16)
C47 0.054(2) 0.0296(18) 0.039(2) -0.0014(15) -0.0148(17) 0.0055(17)
C48 0.047(2) 0.049(2) 0.067(3) -0.002(2) -0.003(2) -0.0135(19)
C49 0.0352(18) 0.0265(17) 0.0369(19) 0.0020(14) -0.0040(15) 0.0038(14)
C50 0.0360(18) 0.0339(18) 0.0334(18) 0.0057(15) -0.0005(14) 0.0075(15)
C51 0.0281(17) 0.0387(19) 0.0285(17) 0.0013(14) 0.0005(13) 0.0041(14)
C52 0.0378(19) 0.0349(19) 0.0365(19) 0.0031(15) -0.0007(15) 0.0065(15)
C53 0.0359(19) 0.044(2) 0.0277(17) 0.0059(15) -0.0016(14) 0.0064(16)
C54 0.0236(16) 0.045(2) 0.0253(16) -0.0020(14) 0.0008(13) 0.0040(14)
C55 0.0364(19) 0.0340(18) 0.0368(19) -0.0008(15) 0.0010(15) 0.0052(15)
C56 0.041(2) 0.0374(19) 0.0301(18) 0.0056(15) -0.0003(15) 0.0042(15)
C57 0.0251(16) 0.0343(18) 0.0318(17) 0.0025(14) -0.0012(13) 0.0027(13)
C58 0.0318(18) 0.051(2) 0.0262(17) -0.0013(15) -0.0007(14) 0.0035(16)
C59 0.0260(17) 0.051(2) 0.0335(18) -0.0024(16) 0.0047(14) 0.0030(15)
C60 0.0290(17) 0.0300(17) 0.0315(17) 0.0029(14) -0.0025(13) 0.0026(13)
C61 0.0343(18) 0.0413(19) 0.0251(16) 0.0009(14) 0.0000(14) -0.0020(15)
C62 0.0268(17) 0.042(2) 0.0300(17) 0.0012(15) 0.0045(13) -0.0018(14)
C63 0.0353(18) 0.0360(19) 0.0350(19) -0.0009(15) -0.0011(14) 0.0004(15)
C64 0.037(2) 0.046(2) 0.040(2) -0.0096(17) 0.0019(16) -0.0067(17)
C65 0.033(2) 0.082(3) 0.067(3) -0.013(3) -0.012(2) -0.003(2)
C66 0.044(2) 0.077(3) 0.082(3) -0.020(3) -0.007(2) -0.022(2)
C67 0.078(3) 0.045(3) 0.080(4) -0.013(2) 0.012(3) -0.018(2)
C68 0.070(4) 0.052(3) 0.177(8) 0.055(4) 0.040(5) 0.017(3)
C69 0.085(5) 0.084(4) 0.133(6) 0.024(4) 0.011(4) 0.006(4)
C70 0.057(3) 0.098(4) 0.066(3) 0.013(3) -0.018(2) -0.008(3)
C71 0.150(7) 0.076(4) 0.096(5) -0.004(4) -0.006(4) 0.031(4)

loop_
_atom_type_symbol
_atom_type_description
_atom_type_scat_dispersion_real
_atom_type_scat_dispersion_imag
_atom_type_scat_source
C C 0.0033 0.0016 'International Tables Vol C Tables 4.2.6.8 and 6.1.1.4'
H H 0.0000 0.0000 'International Tables Vol C Tables 4.2.6.8 and 6.1.1.4'
N N 0.0061 0.0033 'International Tables Vol C Tables 4.2.6.8 and 6.1.1.4'
O O 0.0106 0.0060 'International Tables Vol C Tables 4.2.6.8 and 6.1.1.4'
Cl Cl 0.1484 0.1585 'International Tables Vol C Tables 4.2.6.8 and 6.1.1.4'
Fe Fe 0.3463 0.8444 'International Tables Vol C Tables 4.2.6.8 and 6.1.1.4'

loop_
_geom_angle_atom_site_label_1
_geom_angle_atom_site_label_2
_geom_angle_atom_site_label_3
_geom_angle
_geom_angle_site_symmetry_1
_geom_angle_site_symmetry_3
_geom_angle_publ_flag
N7 Fe1 N13 88.28(12) . . ?
N7 Fe1 N1 90.38(12) . . ?
N13 Fe1 N1 88.93(11) . . ?
N7 Fe1 N9 80.41(11) . . ?
N13 Fe1 N9 93.86(11) . . ?
N1 Fe1 N9 170.28(11) . . ?
N7 Fe1 N3 89.91(11) . . ?
N13 Fe1 N3 168.96(11) . . ?
N1 Fe1 N3 80.19(11) . . ?
N9 Fe1 N3 96.57(11) . . ?
N7 Fe1 N15 167.50(12) . . ?
N13 Fe1 N15 80.02(11) . . ?
N1 Fe1 N15 93.76(11) . . ?
N9 Fe1 N15 95.90(11) . . ?
N3 Fe1 N15 102.41(11) . . ?
N11 Fe2 N5 88.96(12) . . ?
N11 Fe2 N17 90.91(13) . . ?
N5 Fe2 N17 94.99(13) . . ?
N11 Fe2 N16 93.87(12) . . ?
N5 Fe2 N16 174.57(12) . . ?
N17 Fe2 N16 80.35(12) . . ?
N11 Fe2 N10 79.90(12) . . ?
N5 Fe2 N10 90.54(12) . . ?
N17 Fe2 N10 169.20(12) . . ?
N16 Fe2 N10 94.51(11) . . ?
N11 Fe2 N4 168.49(12) . . ?
N5 Fe2 N4 79.53(11) . . ?
N17 Fe2 N4 89.86(12) . . ?
N16 Fe2 N4 97.58(11) . . ?
N10 Fe2 N4 100.29(11) . . ?
O7 Cl1 O5 106.7(4) . . ?
O7 Cl1 O6 113.7(4) . . ?
O5 Cl1 O6 106.6(3) . . ?
O7 Cl1 O4 109.4(3) . . ?
O5 Cl1 O4 109.0(2) . . ?
O6 Cl1 O4 111.2(2) . . ?
O11 Cl2 O8 111.7(3) . . ?
O11 Cl2 O9 110.6(3) . . ?
O8 Cl2 O9 111.8(2) . . ?
O11 Cl2 O10 107.7(4) . . ?
O8 Cl2 O10 109.1(3) . . ?
O9 Cl2 O10 105.8(2) . . ?
O15 Cl3 O14 111.5(4) . . ?
O15 Cl3 O13 111.6(3) . . ?
O14 Cl3 O13 110.7(3) . . ?
O15 Cl3 O12 108.5(4) . . ?
O14 Cl3 O12 106.6(3) . . ?
O13 Cl3 O12 107.6(3) . . ?
O18A Cl4 O17 146.0(14) . . ?
O18A Cl4 O19 90.3(12) . . ?
O17 Cl4 O19 97.7(5) . . ?
O18A Cl4 O16 102.4(8) . . ?
O17 Cl4 O16 104.2(3) . . ?
O19 Cl4 O16 114.2(5) . . ?
O18A Cl4 O18B 59.5(11) . . ?
O17 Cl4 O18B 91.0(7) . . ?
O19 Cl4 O18B 129.7(8) . . ?
O16 Cl4 O18B 111.3(5) . . ?
C13 O1 C10 117.9(3) . . ?
C32 O2 C35 117.2(3) . . ?
C57 O3 C54 116.8(2) . . ?
C4 N1 C1 106.6(3) . . ?
C4 N1 Fe1 112.2(2) . . ?
C1 N1 Fe1 139.6(2) . . ?
C4 N2 C2 107.2(3) . . ?
C4 N2 C3 126.3(3) . . ?
C2 N2 C3 126.5(3) . . ?
C5 N3 C7 116.0(3) . . ?
C5 N3 Fe1 114.1(2) . . ?
C7 N3 Fe1 129.7(2) . . ?
C19 N4 C16 117.4(3) . . ?
C19 N4 Fe2 115.6(2) . . ?
C16 N4 Fe2 126.9(2) . . ?
C20 N5 C21 106.2(3) . . ?
C20 N5 Fe2 114.6(2) . . ?
C21 N5 Fe2 139.1(3) . . ?
C20 N6 C22 106.7(3) . . ?
C20 N6 C23 127.5(3) . . ?
C22 N6 C23 125.8(3) . . ?
C27 N7 C24 106.3(3) . . ?
C27 N7 Fe1 113.4(2) . . ?
C24 N7 Fe1 139.3(3) . . ?
C27 N8 C25 106.3(3) . . ?
C27 N8 C26 126.4(3) . . ?
C25 N8 C26 127.3(3) . . ?
C28 N9 C29 116.2(3) . . ?
C28 N9 Fe1 115.0(2) . . ?
C29 N9 Fe1 128.5(2) . . ?
C41 N10 C38 117.3(3) . . ?
C41 N10 Fe2 114.6(2) . . ?
C38 N10 Fe2 128.0(2) . . ?
C42 N11 C43 106.6(3) . . ?
C42 N11 Fe2 113.3(2) . . ?
C43 N11 Fe2 138.3(3) . . ?
C42 N12 C44 106.2(4) . . ?
C42 N12 C45 127.0(4) . . ?
C44 N12 C45 126.6(4) . . ?
C49 N13 C46 105.8(3) . . ?
C49 N13 Fe1 113.8(2) . . ?
C46 N13 Fe1 138.9(2) . . ?
C49 N14 C47 106.4(3) . . ?
C49 N14 C48 126.1(3) . . ?
C47 N14 C48 127.5(3) . . ?
C50 N15 C51 115.2(3) . . ?
C50 N15 Fe1 114.1(2) . . ?
C51 N15 Fe1 130.6(2) . . ?
C63 N16 C60 115.1(3) . . ?
C63 N16 Fe2 115.2(2) . . ?
C60 N16 Fe2 129.6(2) . . ?
C64 N17 C65 105.9(4) . . ?
C64 N17 Fe2 112.6(2) . . ?
C65 N17 Fe2 141.4(3) . . ?
C64 N18 C66 105.5(4) . . ?
C64 N18 C67 127.1(4) . . ?
C66 N18 C67 127.2(4) . . ?
N1 C1 C2 108.4(3) . . ?
N2 C2 C1 107.2(3) . . ?
N1 C4 N2 110.6(3) . . ?
N1 C4 C5 117.2(3) . . ?
N2 C4 C5 132.1(3) . . ?
N3 C5 C4 114.5(3) . . ?
C12 C7 C8 120.2(3) . . ?
C12 C7 N3 120.4(3) . . ?
C8 C7 N3 119.4(3) . . ?
C7 C8 C9 119.8(4) . . ?
C10 C9 C8 119.3(4) . . ?
C11 C10 C9 121.4(3) . . ?
C11 C10 O1 119.7(3) . . ?
C9 C10 O1 118.6(4) . . ?
C10 C11 C12 119.4(3) . . ?
C7 C12 C11 119.8(3) . . ?
C14 C13 C18 121.1(3) . . ?
C14 C13 O1 122.3(3) . . ?
C18 C13 O1 116.4(3) . . ?
C13 C14 C15 119.3(3) . . ?
C16 C15 C14 120.0(3) . . ?
C17 C16 C15 119.8(3) . . ?
C17 C16 N4 119.4(3) . . ?
C15 C16 N4 120.8(3) . . ?
C16 C17 C18 120.3(3) . . ?
C13 C18 C17 119.4(3) . . ?
N4 C19 C20 113.7(3) . . ?
N5 C20 N6 111.1(3) . . ?
N5 C20 C19 116.5(3) . . ?
N6 C20 C19 132.4(3) . . ?
C22 C21 N5 108.6(3) . . ?
N6 C22 C21 107.4(3) . . ?
C25 C24 N7 108.8(3) . . ?
C24 C25 N8 108.0(3) . . ?
N7 C27 N8 110.7(3) . . ?
N7 C27 C28 116.7(3) . . ?
N8 C27 C28 132.5(3) . . ?
N9 C28 C27 113.9(3) . . ?
C34 C29 C30 119.7(3) . . ?
C34 C29 N9 119.5(3) . . ?
C30 C29 N9 120.8(3) . . ?
C29 C30 C31 120.3(3) . . ?
C32 C31 C30 119.2(3) . . ?
C33 C32 C31 120.3(3) . . ?
C33 C32 O2 116.0(3) . . ?
C31 C32 O2 123.7(3) . . ?
C32 C33 C34 119.9(3) . . ?
C29 C34 C33 120.6(3) . . ?
C36 C35 C40 121.2(3) . . ?
C36 C35 O2 118.6(3) . . ?
C40 C35 O2 120.1(3) . . ?
C35 C36 C37 119.3(3) . . ?
C38 C37 C36 120.2(3) . . ?
C37 C38 C39 120.4(3) . . ?
C37 C38 N10 120.2(3) . . ?
C39 C38 N10 119.4(3) . . ?
C40 C39 C38 119.2(3) . . ?
C35 C40 C39 119.7(3) . . ?
N10 C41 C42 114.4(3) . . ?
N11 C42 N12 110.6(4) . . ?
N11 C42 C41 116.9(3) . . ?
N12 C42 C41 132.5(4) . . ?
C44 C43 N11 108.4(4) . . ?
C43 C44 N12 108.2(4) . . ?
C47 C46 N13 108.9(3) . . ?
C46 C47 N14 107.6(3) . . ?
N13 C49 N14 111.3(3) . . ?
N13 C49 C50 116.9(3) . . ?
N14 C49 C50 131.8(3) . . ?
N15 C50 C49 114.7(3) . . ?
C56 C51 C52 120.3(3) . . ?
C56 C51 N15 121.0(3) . . ?
C52 C51 N15 118.7(3) . . ?
C53 C52 C51 118.8(3) . . ?
C54 C53 C52 120.4(3) . . ?
C53 C54 C55 121.1(3) . . ?
C53 C54 O3 120.1(3) . . ?
C55 C54 O3 118.9(3) . . ?
C54 C55 C56 119.1(3) . . ?
C55 C56 C51 120.3(3) . . ?
C62 C57 C58 120.4(3) . . ?
C62 C57 O3 116.6(3) . . ?
C58 C57 O3 123.0(3) . . ?
C57 C58 C59 118.9(3) . . ?
C60 C59 C58 120.9(3) . . ?
C59 C60 C61 120.0(3) . . ?
C59 C60 N16 119.3(3) . . ?
C61 C60 N16 120.7(3) . . ?
C60 C61 C62 119.7(3) . . ?
C57 C62 C61 120.2(3) . . ?
N16 C63 C64 113.9(3) . . ?
N17 C64 N18 111.8(3) . . ?
N17 C64 C63 117.5(3) . . ?
N18 C64 C63 130.2(4) . . ?
C66 C65 N17 108.2(4) . . ?
C65 C66 N18 108.7(4) . . ?
N19 C68 C69 174.8(8) . . ?
N20 C70 C71 178.0(7) . . ?

loop_
_geom_bond_atom_site_label_1
_geom_bond_atom_site_label_2
_geom_bond_distance
_geom_bond_site_symmetry_2
_geom_bond_publ_flag
Fe1 N7 1.959(3) . ?
Fe1 N13 1.967(3) . ?
Fe1 N1 1.976(3) . ?
Fe1 N9 2.004(3) . ?
Fe1 N3 2.028(3) . ?
Fe1 N15 2.042(3) . ?
Fe2 N11 1.960(3) . ?
Fe2 N5 1.965(3) . ?
Fe2 N17 1.975(3) . ?
Fe2 N16 2.009(3) . ?
Fe2 N10 2.026(3) . ?
Fe2 N4 2.027(3) . ?
Cl1 O7 1.383(5) . ?
Cl1 O5 1.395(4) . ?
Cl1 O6 1.429(4) . ?
Cl1 O4 1.439(4) . ?
Cl2 O11 1.386(4) . ?
Cl2 O8 1.411(3) . ?
Cl2 O9 1.428(3) . ?
Cl2 O10 1.428(4) . ?
Cl3 O15 1.341(4) . ?
Cl3 O14 1.397(4) . ?
Cl3 O13 1.406(4) . ?
Cl3 O12 1.437(4) . ?
Cl4 O18A 1.228(8) . ?
Cl4 O17 1.398(5) . ?
Cl4 O19 1.400(7) . ?
Cl4 O16 1.442(4) . ?
Cl4 O18B 1.508(8) . ?
O1 C13 1.387(4) . ?
O1 C10 1.396(4) . ?
O2 C32 1.387(4) . ?
O2 C35 1.396(4) . ?
O3 C57 1.393(4) . ?
O3 C54 1.397(4) . ?
N1 C4 1.331(4) . ?
N1 C1 1.364(4) . ?
N2 C4 1.344(4) . ?
N2 C2 1.359(5) . ?
N2 C3 1.462(5) . ?
N3 C5 1.283(4) . ?
N3 C7 1.440(4) . ?
N4 C19 1.290(4) . ?
N4 C16 1.439(4) . ?
N5 C20 1.328(4) . ?
N5 C21 1.366(4) . ?
N6 C20 1.346(4) . ?
N6 C22 1.360(5) . ?
N6 C23 1.464(5) . ?
N7 C27 1.330(4) . ?
N7 C24 1.368(4) . ?
N8 C27 1.355(4) . ?
N8 C25 1.362(5) . ?
N8 C26 1.471(5) . ?
N9 C28 1.293(4) . ?
N9 C29 1.441(4) . ?
N10 C41 1.289(4) . ?
N10 C38 1.437(4) . ?
N11 C42 1.335(5) . ?
N11 C43 1.364(5) . ?
N12 C42 1.358(5) . ?
N12 C44 1.361(7) . ?
N12 C45 1.458(6) . ?
N13 C49 1.331(4) . ?
N13 C46 1.368(4) . ?
N14 C49 1.342(4) . ?
N14 C47 1.366(5) . ?
N14 C48 1.467(5) . ?
N15 C50 1.294(5) . ?
N15 C51 1.429(4) . ?
N16 C63 1.288(4) . ?
N16 C60 1.444(4) . ?
N17 C64 1.335(5) . ?
N17 C65 1.370(5) . ?
N18 C64 1.349(5) . ?
N18 C66 1.364(6) . ?
N18 C67 1.463(6) . ?
N19 C68 1.281(13) . ?
N20 C70 1.133(7) . ?
C1 C2 1.367(5) . ?
C4 C5 1.438(5) . ?
C7 C12 1.368(5) . ?
C7 C8 1.375(5) . ?
C8 C9 1.388(5) . ?
C9 C10 1.369(6) . ?
C10 C11 1.354(5) . ?
C11 C12 1.394(5) . ?
C13 C14 1.372(5) . ?
C13 C18 1.374(5) . ?
C14 C15 1.389(5) . ?
C15 C16 1.385(5) . ?
C16 C17 1.376(5) . ?
C17 C18 1.385(5) . ?
C19 C20 1.443(5) . ?
C21 C22 1.361(5) . ?
C24 C25 1.346(6) . ?
C27 C28 1.436(5) . ?
C29 C34 1.366(5) . ?
C29 C30 1.370(5) . ?
C30 C31 1.392(5) . ?
C31 C32 1.375(5) . ?
C32 C33 1.370(5) . ?
C33 C34 1.378(5) . ?
C35 C36 1.372(5) . ?
C35 C40 1.376(5) . ?
C36 C37 1.384(5) . ?
C37 C38 1.376(5) . ?
C38 C39 1.390(5) . ?
C39 C40 1.386(5) . ?
C41 C42 1.423(5) . ?
C43 C44 1.359(7) . ?
C46 C47 1.351(5) . ?
C49 C50 1.435(5) . ?
C51 C56 1.385(5) . ?
C51 C52 1.395(5) . ?
C52 C53 1.390(5) . ?
C53 C54 1.371(5) . ?
C54 C55 1.381(5) . ?
C55 C56 1.384(5) . ?
C57 C62 1.378(5) . ?
C57 C58 1.385(5) . ?
C58 C59 1.385(5) . ?
C59 C60 1.374(5) . ?
C60 C61 1.379(5) . ?
C61 C62 1.385(5) . ?
C63 C64 1.432(5) . ?
C65 C66 1.359(7) . ?
C68 C69 1.423(11) . ?
C70 C71 1.466(9) . ?
